data_4102247
loop_
_publ_author_name
'James D. Crowley'
'Kevin D. H\"anni'
'David A. Leigh'
'Alexandra M. Z. Slawin'

_publ_section_title
;
 Diels-Alder Active-Template Synthesis of Rotaxanes and
 Metal-Ion-Switchable Molecular Shuttles
;
_journal_name_full 'Journal of the American Chemical Society'
_journal_page_first 5309
_journal_page_last 5314
_journal_paper_doi 10.1021/ja101029u
_journal_volume 132
_journal_year 2010
_chemical_formula_moiety 'C31 H39 Cl2 N O4 Zn'
_chemical_formula_sum 'C31 H39 Cl2 N O4 Zn'
_chemical_formula_weight 625.90
_chemical_name_systematic
; 
 ? 
;
_space_group_IT_number 2
_symmetry_cell_setting triclinic
_symmetry_space_group_name_Hall '-P 1'
_symmetry_space_group_name_H-M 'P -1'
_atom_sites_solution_hydrogens geom
_atom_sites_solution_primary direct
_atom_sites_solution_secondary difmap
_audit_creation_method SHELXL-97
_cell_angle_alpha 70.911(4)
_cell_angle_beta 75.535(4)
_cell_angle_gamma 81.991(5)
_cell_formula_units_Z 4
_cell_length_a 13.0715(9)
_cell_length_b 15.7296(10)
_cell_length_c 15.7800(9)
_cell_measurement_reflns_used 10353
_cell_measurement_temperature 93(2)
_cell_measurement_theta_max 28.6648
_cell_measurement_theta_min 1.3992
_cell_volume 2963.0(3)
_computing_cell_refinement 'CrystalClear (Rigaku Corp., 2004)'
_computing_data_collection 'CrystalClear (Rigaku Corp., 2004)'
_computing_data_reduction 'CrystalClear (Rigaku Corp., 2004)'
_computing_molecular_graphics 'Bruker SHELXTL'
_computing_publication_material 'Bruker SHELXTL'
_computing_structure_refinement 'SHELXL-97 (Sheldrick, 1997)'
_computing_structure_solution 'SHELXS-97 (Sheldrick, 1990)'
_diffrn_ambient_temperature 93(2)
_diffrn_measured_fraction_theta_full 0.950
_diffrn_measured_fraction_theta_max 0.943
_diffrn_measurement_device_type CCD
_diffrn_measurement_method '\w and \f scans'
_diffrn_radiation_monochromator confocal
_diffrn_radiation_source 'rotating anode'
_diffrn_radiation_type MoK\a
_diffrn_radiation_wavelength 0.71073
_diffrn_reflns_av_R_equivalents 0.0312
_diffrn_reflns_av_sigmaI/netI 0.0668
_diffrn_reflns_limit_h_max 15
_diffrn_reflns_limit_h_min -12
_diffrn_reflns_limit_k_max 13
_diffrn_reflns_limit_k_min -18
_diffrn_reflns_limit_l_max 18
_diffrn_reflns_limit_l_min -18
_diffrn_reflns_number 19564
_diffrn_reflns_theta_full 25.00
_diffrn_reflns_theta_max 25.34
_diffrn_reflns_theta_min 1.40
_exptl_absorpt_coefficient_mu 1.046
_exptl_absorpt_correction_T_max 1.0000
_exptl_absorpt_correction_T_min 0.8661
_exptl_absorpt_correction_type multi-scan
_exptl_absorpt_process_details 'Jacobson, R. (1998) Private communication'
_exptl_crystal_colour Colorless
_exptl_crystal_density_diffrn 1.403
_exptl_crystal_density_method 'not measured'
_exptl_crystal_description Prism
_exptl_crystal_F_000 1312
_exptl_crystal_size_max 0.1000
_exptl_crystal_size_mid 0.0300
_exptl_crystal_size_min 0.0300
_refine_diff_density_max 1.435
_refine_diff_density_min -1.410
_refine_diff_density_rms 0.076
_refine_ls_extinction_method none
_refine_ls_goodness_of_fit_ref 1.019
_refine_ls_hydrogen_treatment constr
_refine_ls_matrix_type full
_refine_ls_number_parameters 704
_refine_ls_number_reflns 10213
_refine_ls_number_restraints 0
_refine_ls_restrained_S_all 1.019
_refine_ls_R_factor_all 0.0576
_refine_ls_R_factor_gt 0.0439
_refine_ls_shift/su_max 0.001
_refine_ls_shift/su_mean 0.000
_refine_ls_structure_factor_coef Fsqd
_refine_ls_weighting_details 'calc w=1/[\s^2^(Fo^2^)+(0.0509P)^2^+0.0000P] where P=(Fo^2^+2Fc^2^)/3'
_refine_ls_weighting_scheme calc
_refine_ls_wR_factor_gt 0.0938
_refine_ls_wR_factor_ref 0.1025
_reflns_number_gt 8226
_reflns_number_total 10213
_reflns_threshold_expression >2sigma(I)
_cod_data_source_file ja101029u_si_003.cif
_cod_data_source_block dled134
_cod_database_code 4102247

loop_
_symmetry_equiv_pos_as_xyz
'x, y, z'
'-x, -y, -z'

loop_
_atom_site_label
_atom_site_type_symbol
_atom_site_fract_x
_atom_site_fract_y
_atom_site_fract_z
_atom_site_U_iso_or_equiv
_atom_site_adp_type
_atom_site_occupancy
_atom_site_symmetry_multiplicity
_atom_site_calc_flag
_atom_site_refinement_flags
Zn1 Zn 0.98066(2) 0.34283(2) 0.22782(2) 0.01674(10) Uani 1 1 d .
Cl1 Cl 0.95935(5) 0.40522(5) 0.33870(5) 0.02400(18) Uani 1 1 d .
Cl2 Cl 0.99238(6) 0.19283(5) 0.27325(5) 0.02671(18) Uani 1 1 d .
C1 C 0.7168(2) 0.38943(19) 0.2591(2) 0.0219(7) Uani 1 1 d .
H1A H 0.7240 0.3630 0.3236 0.026 Uiso 1 1 calc R
H1B H 0.6632 0.3566 0.2498 0.026 Uiso 1 1 calc R
O2 O 0.81841(13) 0.37731(13) 0.19792(13) 0.0198(4) Uani 1 1 d .
C3 C 0.8096(2) 0.39006(19) 0.10702(19) 0.0196(6) Uani 1 1 d .
H3A H 0.7716 0.4489 0.0836 0.023 Uiso 1 1 calc R
H3B H 0.7689 0.3420 0.1060 0.023 Uiso 1 1 calc R
C4 C 0.9187(2) 0.38747(17) 0.0469(2) 0.0170(6) Uani 1 1 d .
N5 N 1.00154(17) 0.37563(14) 0.08694(16) 0.0156(5) Uani 1 1 d .
C6 C 1.1003(2) 0.37229(18) 0.0356(2) 0.0180(6) Uani 1 1 d .
C7 C 1.1194(2) 0.38051(19) -0.0565(2) 0.0217(7) Uani 1 1 d .
H7A H 1.1899 0.3773 -0.0911 0.026 Uiso 1 1 calc R
C8 C 1.0346(2) 0.39347(18) -0.0980(2) 0.0229(7) Uani 1 1 d .
H8A H 1.0460 0.3997 -0.1616 0.028 Uiso 1 1 calc R
C9 C 0.9333(2) 0.39728(19) -0.0458(2) 0.0211(7) Uani 1 1 d .
H9A H 0.8740 0.4066 -0.0731 0.025 Uiso 1 1 calc R
C10 C 1.1901(2) 0.3595(2) 0.0832(2) 0.0244(7) Uani 1 1 d .
H10A H 1.2249 0.2984 0.0896 0.029 Uiso 1 1 calc R
H10B H 1.2434 0.4041 0.0464 0.029 Uiso 1 1 calc R
O11 O 1.15040(13) 0.37104(12) 0.17087(13) 0.0192(4) Uani 1 1 d .
C12 C 1.2316(2) 0.37982(18) 0.2156(2) 0.0186(6) Uani 1 1 d .
H12A H 1.2959 0.3420 0.1992 0.022 Uiso 1 1 calc R
H12B H 1.2057 0.3585 0.2832 0.022 Uiso 1 1 calc R
C13 C 1.2582(2) 0.47689(18) 0.1858(2) 0.0179(6) Uani 1 1 d .
C14 C 1.2027(2) 0.53368(18) 0.2355(2) 0.0193(6) Uani 1 1 d .
H14A H 1.1547 0.5089 0.2920 0.023 Uiso 1 1 calc R
C15 C 1.2156(2) 0.62605(19) 0.2044(2) 0.0194(6) Uani 1 1 d .
H15A H 1.1795 0.6634 0.2407 0.023 Uiso 1 1 calc R
C16 C 1.2818(2) 0.66271(18) 0.1198(2) 0.0179(6) Uani 1 1 d .
C17 C 1.3424(2) 0.60658(19) 0.0711(2) 0.0212(7) Uani 1 1 d .
H17A H 1.3912 0.6312 0.0150 0.025 Uiso 1 1 calc R
C18 C 1.3308(2) 0.51464(19) 0.1051(2) 0.0208(7) Uani 1 1 d .
H18A H 1.3733 0.4764 0.0725 0.025 Uiso 1 1 calc R
O19 O 1.29328(14) 0.75296(12) 0.07795(14) 0.0229(5) Uani 1 1 d .
C20 C 1.2355(2) 0.81549(19) 0.1246(2) 0.0221(7) Uani 1 1 d .
H20A H 1.2666 0.8748 0.0944 0.026 Uiso 1 1 calc R
H20B H 1.2451 0.7944 0.1887 0.026 Uiso 1 1 calc R
C21 C 1.1175(2) 0.82834(19) 0.1267(2) 0.0221(7) Uani 1 1 d .
H21A H 1.0874 0.8783 0.1524 0.026 Uiso 1 1 calc R
H21B H 1.0837 0.7730 0.1691 0.026 Uiso 1 1 calc R
C22 C 1.0880(2) 0.84873(19) 0.0341(2) 0.0202(6) Uani 1 1 d .
H22A H 1.1116 0.7966 0.0104 0.024 Uiso 1 1 calc R
H22B H 1.1254 0.9015 -0.0103 0.024 Uiso 1 1 calc R
C23 C 0.9689(2) 0.86827(19) 0.0416(2) 0.0203(6) Uani 1 1 d .
H23A H 0.9320 0.8156 0.0867 0.024 Uiso 1 1 calc R
H23B H 0.9459 0.9204 0.0653 0.024 Uiso 1 1 calc R
C24 C 0.9357(2) 0.8885(2) -0.0491(2) 0.0267(7) Uani 1 1 d .
H24A H 0.9463 0.8325 -0.0668 0.032 Uiso 1 1 calc R
H24B H 0.9825 0.9330 -0.0972 0.032 Uiso 1 1 calc R
C25 C 0.8209(2) 0.9249(2) -0.0467(2) 0.0269(7) Uani 1 1 d .
H25A H 0.8092 0.9780 -0.0241 0.032 Uiso 1 1 calc R
H25B H 0.8099 0.9460 -0.1104 0.032 Uiso 1 1 calc R
C26 C 0.7380(2) 0.85866(18) 0.0124(2) 0.0216(7) Uani 1 1 d .
H26A H 0.7480 0.8374 0.0763 0.026 Uiso 1 1 calc R
H26B H 0.7482 0.8057 -0.0103 0.026 Uiso 1 1 calc R
C27 C 0.6251(2) 0.90021(19) 0.0118(2) 0.0261(7) Uani 1 1 d .
H27A H 0.6201 0.9317 -0.0527 0.031 Uiso 1 1 calc R
H27B H 0.6117 0.9461 0.0444 0.031 Uiso 1 1 calc R
C28 C 0.5377(2) 0.8336(2) 0.0558(2) 0.0296(7) Uani 1 1 d .
H28A H 0.4743 0.8608 0.0307 0.036 Uiso 1 1 calc R
H28B H 0.5617 0.7786 0.0369 0.036 Uiso 1 1 calc R
C29 C 0.5056(2) 0.8059(2) 0.1592(2) 0.0299(8) Uani 1 1 d .
H29A H 0.4802 0.8604 0.1786 0.036 Uiso 1 1 calc R
H29B H 0.4459 0.7662 0.1798 0.036 Uiso 1 1 calc R
O30 O 0.59027(14) 0.75929(13) 0.20425(14) 0.0232(5) Uani 1 1 d .
C31 C 0.6148(2) 0.66979(18) 0.21322(19) 0.0181(6) Uani 1 1 d .
C32 C 0.6971(2) 0.63154(19) 0.25795(19) 0.0191(6) Uani 1 1 d .
H32A H 0.7316 0.6678 0.2786 0.023 Uiso 1 1 calc R
C33 C 0.7286(2) 0.54213(19) 0.27244(19) 0.0198(6) Uani 1 1 d .
H33A H 0.7848 0.5171 0.3032 0.024 Uiso 1 1 calc R
C34 C 0.6792(2) 0.48663(19) 0.24250(19) 0.0189(6) Uani 1 1 d .
C35 C 0.5973(2) 0.5258(2) 0.1983(2) 0.0239(7) Uani 1 1 d .
H35A H 0.5627 0.4897 0.1774 0.029 Uiso 1 1 calc R
C36 C 0.5644(2) 0.6167(2) 0.1835(2) 0.0232(7) Uani 1 1 d .
H36A H 0.5078 0.6419 0.1533 0.028 Uiso 1 1 calc R
Zn41 Zn 0.53024(2) 1.16233(2) 0.25195(2) 0.01810(10) Uani 1 1 d .
Cl41 Cl 0.48661(6) 1.06314(5) 0.19910(5) 0.02871(19) Uani 1 1 d .
Cl42 Cl 0.50911(5) 1.30735(5) 0.17937(5) 0.02683(18) Uani 1 1 d .
C41 C 0.1418(2) 1.0903(2) 0.4440(2) 0.0258(7) Uani 1 1 d .
H41A H 0.1343 1.1416 0.3888 0.031 Uiso 1 1 calc R
H41B H 0.0755 1.0892 0.4912 0.031 Uiso 1 1 calc R
O42 O 0.22950(13) 1.10309(13) 0.47868(14) 0.0240(5) Uani 1 1 d .
C43 C 0.3197(2) 1.1320(2) 0.4075(2) 0.0213(7) Uani 1 1 d .
H43A H 0.3063 1.1949 0.3700 0.026 Uiso 1 1 calc R
H43B H 0.3356 1.0933 0.3668 0.026 Uiso 1 1 calc R
C44 C 0.4111(2) 1.12603(19) 0.4505(2) 0.0181(6) Uani 1 1 d .
N45 N 0.50731(16) 1.13438(15) 0.39145(16) 0.0175(5) Uani 1 1 d .
C46 C 0.5949(2) 1.12487(19) 0.4250(2) 0.0197(6) Uani 1 1 d .
C47 C 0.5890(2) 1.1091(2) 0.5176(2) 0.0249(7) Uani 1 1 d .
H47A H 0.6517 1.1027 0.5398 0.030 Uiso 1 1 calc R
C48 C 0.4915(2) 1.1026(2) 0.5773(2) 0.0303(8) Uani 1 1 d .
H48A H 0.4859 1.0928 0.6409 0.036 Uiso 1 1 calc R
C49 C 0.4011(2) 1.1105(2) 0.5430(2) 0.0244(7) Uani 1 1 d .
H49A H 0.3331 1.1053 0.5831 0.029 Uiso 1 1 calc R
C50 C 0.7006(2) 1.1277(2) 0.35813(19) 0.0200(6) Uani 1 1 d .
H50A H 0.7400 1.1776 0.3571 0.024 Uiso 1 1 calc R
H50B H 0.7431 1.0705 0.3778 0.024 Uiso 1 1 calc R
O51 O 0.68420(13) 1.14085(12) 0.26880(13) 0.0183(4) Uani 1 1 d .
C52 C 0.7778(2) 1.11902(18) 0.2035(2) 0.0200(6) Uani 1 1 d .
H52A H 0.8369 1.1543 0.1994 0.024 Uiso 1 1 calc R
H52B H 0.7616 1.1364 0.1418 0.024 Uiso 1 1 calc R
C53 C 0.8109(2) 1.02106(18) 0.23211(19) 0.0177(6) Uani 1 1 d .
C54 C 0.7549(2) 0.95795(19) 0.21915(19) 0.0203(6) Uani 1 1 d .
H54A H 0.6980 0.9781 0.1884 0.024 Uiso 1 1 calc R
C55 C 0.7818(2) 0.86714(19) 0.2505(2) 0.0220(7) Uani 1 1 d .
H55A H 0.7431 0.8252 0.2416 0.026 Uiso 1 1 calc R
C56 C 0.8653(2) 0.83625(19) 0.2953(2) 0.0231(7) Uani 1 1 d .
C57 C 0.9227(2) 0.89748(19) 0.3077(2) 0.0221(7) Uani 1 1 d .
H57A H 0.9804 0.8771 0.3375 0.027 Uiso 1 1 calc R
C58 C 0.8947(2) 0.98913(19) 0.2760(2) 0.0203(6) Uani 1 1 d .
H58A H 0.9339 1.0310 0.2846 0.024 Uiso 1 1 calc R
O59 O 0.88597(17) 0.74487(13) 0.32429(15) 0.0327(5) Uani 1 1 d .
C60 C 0.9532(3) 0.7110(2) 0.3898(3) 0.0419(9) Uani 1 1 d .
H60A H 0.9315 0.7409 0.4385 0.050 Uiso 1 1 calc R
H60B H 1.0278 0.7234 0.3587 0.050 Uiso 1 1 calc R
C61 C 0.9420(3) 0.6106(2) 0.4311(3) 0.0433(10) Uani 1 1 d .
H61A H 0.9808 0.5875 0.4814 0.052 Uiso 1 1 calc R
H61B H 0.9759 0.5811 0.3835 0.052 Uiso 1 1 calc R
C62 C 0.8285(3) 0.5833(2) 0.4690(2) 0.0409(9) Uani 1 1 d .
H62A H 0.8295 0.5179 0.5019 0.049 Uiso 1 1 calc R
H62B H 0.7943 0.5939 0.4168 0.049 Uiso 1 1 calc R
C63 C 0.7613(3) 0.6332(2) 0.5340(3) 0.0485(11) Uani 1 1 d .
H63A H 0.7975 0.6258 0.5843 0.058 Uiso 1 1 calc R
H63B H 0.7564 0.6983 0.5000 0.058 Uiso 1 1 calc R
C64 C 0.6506(3) 0.6017(3) 0.5755(3) 0.0599(13) Uani 1 1 d .
H64A H 0.6142 0.6352 0.6190 0.072 Uiso 1 1 calc R
H64B H 0.6556 0.5370 0.6111 0.072 Uiso 1 1 calc R
C65 C 0.5829(4) 0.6139(4) 0.5052(4) 0.129(3) Uani 1 1 d .
H65A H 0.6262 0.6473 0.4453 0.155 Uiso 1 1 calc R
H65B H 0.5795 0.5526 0.5019 0.155 Uiso 1 1 calc R
C66 C 0.4988(5) 0.6464(5) 0.5059(5) 0.190(5) Uani 1 1 d .
H66A H 0.5032 0.7071 0.5102 0.228 Uiso 1 1 calc R
H66B H 0.4566 0.6126 0.5662 0.228 Uiso 1 1 calc R
C67 C 0.4262(3) 0.6617(3) 0.4393(3) 0.0687(15) Uani 1 1 d .
H67A H 0.4385 0.7209 0.3918 0.082 Uiso 1 1 calc R
H67B H 0.4442 0.6146 0.4079 0.082 Uiso 1 1 calc R
C68 C 0.3112(3) 0.6591(2) 0.4870(2) 0.0489(11) Uani 1 1 d .
H68A H 0.2947 0.7049 0.5199 0.059 Uiso 1 1 calc R
H68B H 0.2997 0.5994 0.5338 0.059 Uiso 1 1 calc R
C69 C 0.2341(3) 0.6757(2) 0.4253(2) 0.0337(8) Uani 1 1 d .
H69A H 0.2475 0.6279 0.3951 0.040 Uiso 1 1 calc R
H69B H 0.1613 0.6709 0.4637 0.040 Uiso 1 1 calc R
O70 O 0.24027(15) 0.76188(13) 0.35581(14) 0.0251(5) Uani 1 1 d .
C71 C 0.2084(2) 0.8385(2) 0.3817(2) 0.0203(6) Uani 1 1 d .
C72 C 0.2356(2) 0.9197(2) 0.3130(2) 0.0225(7) Uani 1 1 d .
H72A H 0.2721 0.9189 0.2531 0.027 Uiso 1 1 calc R
C73 C 0.2099(2) 1.0004(2) 0.3314(2) 0.0222(7) Uani 1 1 d .
H73A H 0.2273 1.0550 0.2836 0.027 Uiso 1 1 calc R
C74 C 0.1585(2) 1.0037(2) 0.4196(2) 0.0231(7) Uani 1 1 d .
C75 C 0.1279(2) 0.9230(2) 0.4865(2) 0.0231(7) Uani 1 1 d .
H75A H 0.0904 0.9242 0.5460 0.028 Uiso 1 1 calc R
C76 C 0.1508(2) 0.8402(2) 0.4685(2) 0.0240(7) Uani 1 1 d .
H76A H 0.1275 0.7860 0.5146 0.029 Uiso 1 1 calc R

loop_
_atom_site_aniso_label
_atom_site_aniso_U_11
_atom_site_aniso_U_22
_atom_site_aniso_U_33
_atom_site_aniso_U_23
_atom_site_aniso_U_13
_atom_site_aniso_U_12
Zn1 0.02109(19) 0.01555(19) 0.0150(2) -0.00471(15) -0.00634(14) -0.00138(13)
Cl1 0.0259(4) 0.0316(4) 0.0201(4) -0.0146(4) -0.0072(3) 0.0002(3)
Cl2 0.0383(4) 0.0151(4) 0.0277(5) -0.0001(3) -0.0156(3) -0.0053(3)
C1 0.0203(15) 0.0242(17) 0.0202(18) -0.0080(14) -0.0003(12) -0.0026(12)
O2 0.0198(10) 0.0250(11) 0.0176(12) -0.0101(10) -0.0073(8) 0.0035(8)
C3 0.0238(16) 0.0206(16) 0.0168(17) -0.0062(14) -0.0091(12) 0.0002(12)
C4 0.0232(16) 0.0115(15) 0.0181(16) -0.0063(13) -0.0050(12) -0.0021(11)
N5 0.0197(13) 0.0139(13) 0.0163(14) -0.0063(11) -0.0078(10) 0.0004(9)
C6 0.0245(16) 0.0110(14) 0.0196(17) -0.0066(13) -0.0053(12) 0.0006(11)
C7 0.0243(16) 0.0217(17) 0.0185(17) -0.0058(14) -0.0040(13) -0.0021(12)
C8 0.0356(18) 0.0190(16) 0.0155(17) -0.0067(14) -0.0058(13) -0.0021(13)
C9 0.0262(17) 0.0206(16) 0.0211(17) -0.0084(14) -0.0120(13) 0.0006(12)
C10 0.0228(17) 0.0347(19) 0.0203(18) -0.0151(15) -0.0052(13) 0.0002(13)
O11 0.0211(10) 0.0241(11) 0.0160(11) -0.0091(9) -0.0059(8) -0.0026(8)
C12 0.0191(15) 0.0199(16) 0.0206(17) -0.0071(14) -0.0106(12) -0.0002(11)
C13 0.0179(15) 0.0187(16) 0.0203(17) -0.0051(13) -0.0127(12) 0.0023(11)
C14 0.0219(16) 0.0219(16) 0.0151(16) -0.0045(13) -0.0075(12) -0.0009(12)
C15 0.0220(16) 0.0217(17) 0.0201(17) -0.0103(14) -0.0099(12) 0.0001(12)
C16 0.0161(15) 0.0171(16) 0.0234(18) -0.0054(14) -0.0103(12) -0.0016(11)
C17 0.0166(15) 0.0268(17) 0.0212(18) -0.0081(14) -0.0034(12) -0.0037(12)
C18 0.0195(15) 0.0214(17) 0.0253(18) -0.0124(14) -0.0077(12) 0.0039(12)
O19 0.0226(11) 0.0167(11) 0.0289(13) -0.0083(10) -0.0028(9) -0.0012(8)
C20 0.0232(16) 0.0173(16) 0.0269(19) -0.0080(14) -0.0062(13) -0.0008(12)
C21 0.0224(16) 0.0198(16) 0.0219(18) -0.0059(14) -0.0027(12) 0.0003(12)
C22 0.0209(16) 0.0182(16) 0.0201(17) -0.0058(14) -0.0019(12) -0.0017(12)
C23 0.0208(16) 0.0199(16) 0.0180(17) -0.0038(14) -0.0020(12) -0.0036(12)
C24 0.0258(17) 0.0336(19) 0.0202(18) -0.0058(15) -0.0033(13) -0.0093(13)
C25 0.0274(17) 0.0299(19) 0.0212(18) 0.0004(15) -0.0099(13) -0.0062(13)
C26 0.0273(17) 0.0175(16) 0.0227(18) -0.0085(14) -0.0069(13) -0.0017(12)
C27 0.0264(17) 0.0231(17) 0.0279(19) -0.0011(15) -0.0138(14) -0.0011(13)
C28 0.0223(17) 0.0317(19) 0.035(2) -0.0054(16) -0.0140(14) -0.0002(13)
C29 0.0215(17) 0.0254(18) 0.041(2) -0.0068(16) -0.0122(14) 0.0062(13)
O30 0.0220(11) 0.0196(11) 0.0271(13) -0.0049(10) -0.0084(9) 0.0020(8)
C31 0.0182(15) 0.0169(15) 0.0156(16) -0.0044(13) 0.0013(11) -0.0002(11)
C32 0.0237(16) 0.0207(16) 0.0140(16) -0.0066(13) -0.0036(12) -0.0022(12)
C33 0.0230(16) 0.0227(17) 0.0140(16) -0.0044(13) -0.0068(12) -0.0003(12)
C34 0.0183(15) 0.0212(16) 0.0161(16) -0.0072(13) 0.0008(12) -0.0023(12)
C35 0.0221(16) 0.0257(18) 0.0262(19) -0.0104(15) -0.0039(13) -0.0052(13)
C36 0.0165(15) 0.0272(18) 0.0248(18) -0.0062(15) -0.0057(12) 0.0003(12)
Zn41 0.01726(19) 0.0228(2) 0.0153(2) -0.00715(16) -0.00392(13) -0.00107(13)
Cl41 0.0322(4) 0.0367(5) 0.0247(5) -0.0162(4) -0.0085(3) -0.0055(3)
Cl42 0.0233(4) 0.0248(4) 0.0286(5) -0.0022(4) -0.0077(3) 0.0004(3)
C41 0.0140(16) 0.0371(19) 0.031(2) -0.0153(16) -0.0075(13) -0.0010(13)
O42 0.0130(11) 0.0412(13) 0.0210(12) -0.0132(11) -0.0029(8) -0.0043(9)
C43 0.0163(16) 0.0290(18) 0.0187(17) -0.0070(14) -0.0043(12) -0.0018(12)
C44 0.0149(15) 0.0209(16) 0.0198(17) -0.0079(13) -0.0035(12) -0.0018(11)
N45 0.0134(13) 0.0222(13) 0.0192(14) -0.0087(11) -0.0045(10) -0.0006(9)
C46 0.0188(16) 0.0226(16) 0.0207(17) -0.0103(14) -0.0060(12) 0.0013(12)
C47 0.0182(16) 0.041(2) 0.0199(18) -0.0128(16) -0.0092(12) 0.0022(13)
C48 0.0252(18) 0.050(2) 0.0170(18) -0.0128(16) -0.0047(13) 0.0004(14)
C49 0.0154(16) 0.040(2) 0.0174(17) -0.0099(15) -0.0012(12) -0.0021(13)
C50 0.0178(15) 0.0272(17) 0.0174(17) -0.0115(14) -0.0032(12) 0.0006(12)
O51 0.0141(10) 0.0257(11) 0.0166(11) -0.0103(9) -0.0023(8) 0.0016(8)
C52 0.0189(15) 0.0214(16) 0.0173(17) -0.0087(14) 0.0031(12) 0.0010(11)
C53 0.0191(15) 0.0168(15) 0.0133(16) -0.0038(13) 0.0027(11) -0.0018(11)
C54 0.0227(16) 0.0232(17) 0.0141(16) -0.0073(14) 0.0004(12) -0.0025(12)
C55 0.0333(17) 0.0200(17) 0.0137(16) -0.0061(14) -0.0028(13) -0.0072(13)
C56 0.0410(19) 0.0153(16) 0.0135(16) -0.0053(13) -0.0062(13) -0.0007(13)
C57 0.0274(16) 0.0204(16) 0.0187(17) -0.0070(14) -0.0054(12) 0.0010(12)
C58 0.0238(16) 0.0179(16) 0.0179(17) -0.0072(14) 0.0007(12) -0.0024(12)
O59 0.0643(15) 0.0140(11) 0.0262(14) -0.0033(10) -0.0265(11) 0.0004(10)
C60 0.079(3) 0.0194(18) 0.037(2) -0.0063(17) -0.037(2) 0.0032(17)
C61 0.085(3) 0.0171(18) 0.039(2) -0.0076(17) -0.039(2) 0.0042(17)
C62 0.088(3) 0.0135(17) 0.029(2) -0.0055(16) -0.033(2) 0.0064(17)
C63 0.093(3) 0.030(2) 0.038(2) -0.0175(19) -0.042(2) 0.016(2)
C64 0.077(3) 0.067(3) 0.065(3) -0.049(3) -0.054(3) 0.041(2)
C65 0.121(4) 0.197(6) 0.160(6) -0.162(6) -0.123(5) 0.125(5)
C66 0.169(6) 0.284(9) 0.272(9) -0.264(8) -0.200(7) 0.196(6)
C67 0.061(3) 0.100(4) 0.085(4) -0.075(3) -0.053(3) 0.047(2)
C68 0.084(3) 0.042(2) 0.027(2) -0.0193(19) -0.032(2) 0.031(2)
C69 0.050(2) 0.0234(18) 0.023(2) 0.0017(15) -0.0096(15) -0.0037(15)
O70 0.0329(12) 0.0249(12) 0.0171(12) -0.0022(10) -0.0095(9) -0.0038(9)
C71 0.0164(15) 0.0256(17) 0.0213(18) -0.0049(14) -0.0112(12) -0.0016(12)
C72 0.0203(16) 0.0332(19) 0.0162(17) -0.0059(15) -0.0070(12) -0.0070(13)
C73 0.0198(16) 0.0281(18) 0.0203(17) -0.0037(14) -0.0097(12) -0.0058(12)
C74 0.0124(15) 0.0344(19) 0.0249(18) -0.0089(16) -0.0108(12) 0.0024(12)
C75 0.0107(14) 0.040(2) 0.0177(17) -0.0076(15) -0.0043(11) 0.0007(12)
C76 0.0148(15) 0.0346(19) 0.0194(18) -0.0012(15) -0.0061(12) -0.0042(12)

loop_
_atom_type_symbol
_atom_type_description
_atom_type_scat_dispersion_real
_atom_type_scat_dispersion_imag
_atom_type_scat_source
C C 0.0033 0.0016 'International Tables Vol C Tables 4.2.6.8 and 6.1.1.4'
H H 0.0000 0.0000 'International Tables Vol C Tables 4.2.6.8 and 6.1.1.4'
N N 0.0061 0.0033 'International Tables Vol C Tables 4.2.6.8 and 6.1.1.4'
O O 0.0106 0.0060 'International Tables Vol C Tables 4.2.6.8 and 6.1.1.4'
Cl Cl 0.1484 0.1585 'International Tables Vol C Tables 4.2.6.8 and 6.1.1.4'
Zn Zn 0.2839 1.4301 'International Tables Vol C Tables 4.2.6.8 and 6.1.1.4'

loop_
_geom_angle_atom_site_label_1
_geom_angle_atom_site_label_2
_geom_angle_atom_site_label_3
_geom_angle
N5 Zn1 Cl1 141.60(6)
N5 Zn1 O11 74.33(8)
Cl1 Zn1 O11 95.49(5)
N5 Zn1 Cl2 103.17(6)
Cl1 Zn1 Cl2 115.15(3)
O11 Zn1 Cl2 100.61(5)
N5 Zn1 O2 73.83(8)
Cl1 Zn1 O2 98.67(5)
O11 Zn1 O2 143.69(7)
Cl2 Zn1 O2 103.22(5)
O2 C1 C34 112.3(2)
O2 C1 H1A 109.1
C34 C1 H1A 109.1
O2 C1 H1B 109.1
C34 C1 H1B 109.1
H1A C1 H1B 107.9
C3 O2 C1 113.1(2)
C3 O2 Zn1 117.21(15)
C1 O2 Zn1 129.70(16)
O2 C3 C4 109.3(2)
O2 C3 H3A 109.8
C4 C3 H3A 109.8
O2 C3 H3B 109.8
C4 C3 H3B 109.8
H3A C3 H3B 108.3
N5 C4 C9 121.4(2)
N5 C4 C3 117.2(2)
C9 C4 C3 121.4(2)
C6 N5 C4 118.9(2)
C6 N5 Zn1 118.98(18)
C4 N5 Zn1 121.42(18)
N5 C6 C7 122.2(2)
N5 C6 C10 116.9(2)
C7 C6 C10 120.9(2)
C6 C7 C8 119.1(3)
C6 C7 H7A 120.5
C8 C7 H7A 120.5
C9 C8 C7 119.0(3)
C9 C8 H8A 120.5
C7 C8 H8A 120.5
C8 C9 C4 119.5(3)
C8 C9 H9A 120.3
C4 C9 H9A 120.3
O11 C10 C6 109.2(2)
O11 C10 H10A 109.8
C6 C10 H10A 109.8
O11 C10 H10B 109.8
C6 C10 H10B 109.8
H10A C10 H10B 108.3
C10 O11 C12 114.30(19)
C10 O11 Zn1 113.68(14)
C12 O11 Zn1 130.50(16)
O11 C12 C13 109.9(2)
O11 C12 H12A 109.7
C13 C12 H12A 109.7
O11 C12 H12B 109.7
C13 C12 H12B 109.7
H12A C12 H12B 108.2
C14 C13 C18 117.8(3)
C14 C13 C12 119.7(3)
C18 C13 C12 122.2(2)
C13 C14 C15 121.7(3)
C13 C14 H14A 119.2
C15 C14 H14A 119.2
C16 C15 C14 119.0(2)
C16 C15 H15A 120.5
C14 C15 H15A 120.5
O19 C16 C15 124.6(2)
O19 C16 C17 115.3(3)
C15 C16 C17 120.1(3)
C18 C17 C16 119.4(3)
C18 C17 H17A 120.3
C16 C17 H17A 120.3
C17 C18 C13 121.6(3)
C17 C18 H18A 119.2
C13 C18 H18A 119.2
C16 O19 C20 118.9(2)
O19 C20 C21 115.0(2)
O19 C20 H20A 108.5
C21 C20 H20A 108.5
O19 C20 H20B 108.5
C21 C20 H20B 108.5
H20A C20 H20B 107.5
C20 C21 C22 115.5(2)
C20 C21 H21A 108.4
C22 C21 H21A 108.4
C20 C21 H21B 108.4
C22 C21 H21B 108.4
H21A C21 H21B 107.5
C21 C22 C23 111.7(2)
C21 C22 H22A 109.3
C23 C22 H22A 109.3
C21 C22 H22B 109.3
C23 C22 H22B 109.3
H22A C22 H22B 107.9
C24 C23 C22 113.6(2)
C24 C23 H23A 108.9
C22 C23 H23A 108.9
C24 C23 H23B 108.9
C22 C23 H23B 108.9
H23A C23 H23B 107.7
C23 C24 C25 114.0(2)
C23 C24 H24A 108.7
C25 C24 H24A 108.7
C23 C24 H24B 108.7
C25 C24 H24B 108.7
H24A C24 H24B 107.6
C26 C25 C24 115.5(3)
C26 C25 H25A 108.4
C24 C25 H25A 108.4
C26 C25 H25B 108.4
C24 C25 H25B 108.4
H25A C25 H25B 107.5
C25 C26 C27 112.4(2)
C25 C26 H26A 109.1
C27 C26 H26A 109.1
C25 C26 H26B 109.1
C27 C26 H26B 109.1
H26A C26 H26B 107.9
C26 C27 C28 115.4(2)
C26 C27 H27A 108.4
C28 C27 H27A 108.4
C26 C27 H27B 108.4
C28 C27 H27B 108.4
H27A C27 H27B 107.5
C29 C28 C27 115.7(2)
C29 C28 H28A 108.4
C27 C28 H28A 108.4
C29 C28 H28B 108.4
C27 C28 H28B 108.4
H28A C28 H28B 107.4
O30 C29 C28 113.6(2)
O30 C29 H29A 108.8
C28 C29 H29A 108.8
O30 C29 H29B 108.8
C28 C29 H29B 108.8
H29A C29 H29B 107.7
C31 O30 C29 119.5(2)
O30 C31 C36 125.8(3)
O30 C31 C32 114.7(2)
C36 C31 C32 119.5(3)
C33 C32 C31 120.6(2)
C33 C32 H32A 119.7
C31 C32 H32A 119.7
C32 C33 C34 121.1(3)
C32 C33 H33A 119.4
C34 C33 H33A 119.4
C35 C34 C33 117.5(3)
C35 C34 C1 123.1(2)
C33 C34 C1 119.4(2)
C34 C35 C36 121.7(3)
C34 C35 H35A 119.1
C36 C35 H35A 119.1
C31 C36 C35 119.5(3)
C31 C36 H36A 120.3
C35 C36 H36A 120.3
N45 Zn41 O51 78.72(8)
N45 Zn41 Cl41 118.38(7)
O51 Zn41 Cl41 112.86(5)
N45 Zn41 Cl42 113.16(6)
O51 Zn41 Cl42 105.91(6)
Cl41 Zn41 Cl42 119.60(3)
O42 C41 C74 111.4(2)
O42 C41 H41A 109.3
C74 C41 H41A 109.3
O42 C41 H41B 109.3
C74 C41 H41B 109.3
H41A C41 H41B 108.0
C43 O42 C41 112.3(2)
O42 C43 C44 108.3(2)
O42 C43 H43A 110.0
C44 C43 H43A 110.0
O42 C43 H43B 110.0
C44 C43 H43B 110.0
H43A C43 H43B 108.4
N45 C44 C49 121.5(2)
N45 C44 C43 114.9(2)
C49 C44 C43 123.5(2)
C46 N45 C44 119.0(2)
C46 N45 Zn41 116.44(18)
C44 N45 Zn41 124.53(18)
N45 C46 C47 121.7(2)
N45 C46 C50 117.3(2)
C47 C46 C50 121.0(2)
C48 C47 C46 119.4(3)
C48 C47 H47A 120.3
C46 C47 H47A 120.3
C47 C48 C49 119.0(3)
C47 C48 H48A 120.5
C49 C48 H48A 120.5
C44 C49 C48 119.3(3)
C44 C49 H49A 120.3
C48 C49 H49A 120.3
O51 C50 C46 109.5(2)
O51 C50 H50A 109.8
C46 C50 H50A 109.8
O51 C50 H50B 109.8
C46 C50 H50B 109.8
H50A C50 H50B 108.2
C50 O51 C52 114.8(2)
C50 O51 Zn41 117.54(15)
C52 O51 Zn41 126.37(16)
O51 C52 C53 111.6(2)
O51 C52 H52A 109.3
C53 C52 H52A 109.3
O51 C52 H52B 109.3
C53 C52 H52B 109.3
H52A C52 H52B 108.0
C58 C53 C54 118.1(3)
C58 C53 C52 121.1(2)
C54 C53 C52 120.7(2)
C55 C54 C53 120.6(3)
C55 C54 H54A 119.7
C53 C54 H54A 119.7
C54 C55 C56 120.6(2)
C54 C55 H55A 119.7
C56 C55 H55A 119.7
O59 C56 C57 123.7(3)
O59 C56 C55 116.4(2)
C57 C56 C55 119.9(3)
C56 C57 C58 119.1(3)
C56 C57 H57A 120.4
C58 C57 H57A 120.4
C53 C58 C57 121.8(3)
C53 C58 H58A 119.1
C57 C58 H58A 119.1
C56 O59 C60 116.6(2)
O59 C60 C61 107.6(2)
O59 C60 H60A 110.2
C61 C60 H60A 110.2
O59 C60 H60B 110.2
C61 C60 H60B 110.2
H60A C60 H60B 108.5
C60 C61 C62 114.6(3)
C60 C61 H61A 108.6
C62 C61 H61A 108.6
C60 C61 H61B 108.6
C62 C61 H61B 108.6
H61A C61 H61B 107.6
C61 C62 C63 114.7(3)
C61 C62 H62A 108.6
C63 C62 H62A 108.6
C61 C62 H62B 108.6
C63 C62 H62B 108.6
H62A C62 H62B 107.6
C64 C63 C62 114.2(3)
C64 C63 H63A 108.7
C62 C63 H63A 108.7
C64 C63 H63B 108.7
C62 C63 H63B 108.7
H63A C63 H63B 107.6
C63 C64 C65 114.4(4)
C63 C64 H64A 108.7
C65 C64 H64A 108.7
C63 C64 H64B 108.7
C65 C64 H64B 108.7
H64A C64 H64B 107.6
C66 C65 C64 128.1(4)
C66 C65 H65A 105.3
C64 C65 H65A 105.3
C66 C65 H65B 105.3
C64 C65 H65B 105.3
H65A C65 H65B 106.0
C65 C66 C67 131.6(5)
C65 C66 H66A 104.4
C67 C66 H66A 104.4
C65 C66 H66B 104.4
C67 C66 H66B 104.4
H66A C66 H66B 105.6
C68 C67 C66 112.2(4)
C68 C67 H67A 109.2
C66 C67 H67A 109.2
C68 C67 H67B 109.2
C66 C67 H67B 109.2
H67A C67 H67B 107.9
C67 C68 C69 115.4(3)
C67 C68 H68A 108.4
C69 C68 H68A 108.4
C67 C68 H68B 108.4
C69 C68 H68B 108.4
H68A C68 H68B 107.5
O70 C69 C68 114.1(3)
O70 C69 H69A 108.7
C68 C69 H69A 108.7
O70 C69 H69B 108.7
C68 C69 H69B 108.7
H69A C69 H69B 107.6
C71 O70 C69 119.0(2)
O70 C71 C76 125.0(3)
O70 C71 C72 115.4(3)
C76 C71 C72 119.6(3)
C73 C72 C71 120.5(3)
C73 C72 H72A 119.7
C71 C72 H72A 119.7
C72 C73 C74 121.1(3)
C72 C73 H73A 119.5
C74 C73 H73A 119.5
C75 C74 C73 117.9(3)
C75 C74 C41 120.3(3)
C73 C74 C41 121.7(3)
C74 C75 C76 121.8(3)
C74 C75 H75A 119.1
C76 C75 H75A 119.1
C71 C76 C75 118.8(3)
C71 C76 H76A 120.6
C75 C76 H76A 120.6

loop_
_geom_bond_atom_site_label_1
_geom_bond_atom_site_label_2
_geom_bond_distance
Zn1 N5 2.066(2)
Zn1 Cl1 2.2149(7)
Zn1 O11 2.2237(18)
Zn1 Cl2 2.2253(8)
Zn1 O2 2.2421(17)
C1 O2 1.463(3)
C1 C34 1.497(4)
C1 H1A 0.9900
C1 H1B 0.9900
O2 C3 1.414(3)
C3 C4 1.506(4)
C3 H3A 0.9900
C3 H3B 0.9900
C4 N5 1.347(3)
C4 C9 1.385(4)
N5 C6 1.346(3)
C6 C7 1.377(4)
C6 C10 1.504(4)
C7 C8 1.383(4)
C7 H7A 0.9500
C8 C9 1.380(4)
C8 H8A 0.9500
C9 H9A 0.9500
C10 O11 1.412(3)
C10 H10A 0.9900
C10 H10B 0.9900
O11 C12 1.457(3)
C12 C13 1.507(4)
C12 H12A 0.9900
C12 H12B 0.9900
C13 C14 1.390(4)
C13 C18 1.391(4)
C14 C15 1.393(4)
C14 H14A 0.9500
C15 C16 1.387(4)
C15 H15A 0.9500
C16 O19 1.368(3)
C16 C17 1.394(4)
C17 C18 1.384(4)
C17 H17A 0.9500
C18 H18A 0.9500
O19 C20 1.439(3)
C20 C21 1.520(4)
C20 H20A 0.9900
C20 H20B 0.9900
C21 C22 1.525(4)
C21 H21A 0.9900
C21 H21B 0.9900
C22 C23 1.527(4)
C22 H22A 0.9900
C22 H22B 0.9900
C23 C24 1.521(4)
C23 H23A 0.9900
C23 H23B 0.9900
C24 C25 1.527(4)
C24 H24A 0.9900
C24 H24B 0.9900
C25 C26 1.518(4)
C25 H25A 0.9900
C25 H25B 0.9900
C26 C27 1.529(4)
C26 H26A 0.9900
C26 H26B 0.9900
C27 C28 1.532(4)
C27 H27A 0.9900
C27 H27B 0.9900
C28 C29 1.508(4)
C28 H28A 0.9900
C28 H28B 0.9900
C29 O30 1.447(3)
C29 H29A 0.9900
C29 H29B 0.9900
O30 C31 1.368(3)
C31 C36 1.384(4)
C31 C32 1.392(4)
C32 C33 1.369(4)
C32 H32A 0.9500
C33 C34 1.408(4)
C33 H33A 0.9500
C34 C35 1.385(4)
C35 C36 1.395(4)
C35 H35A 0.9500
C36 H36A 0.9500
Zn41 N45 2.050(2)
Zn41 O51 2.0626(17)
Zn41 Cl41 2.1889(7)
Zn41 Cl42 2.2058(8)
C41 O42 1.450(3)
C41 C74 1.507(4)
C41 H41A 0.9900
C41 H41B 0.9900
O42 C43 1.419(3)
C43 C44 1.493(4)
C43 H43A 0.9900
C43 H43B 0.9900
C44 N45 1.359(3)
C44 C49 1.373(4)
N45 C46 1.348(4)
C46 C47 1.383(4)
C46 C50 1.511(4)
C47 C48 1.378(4)
C47 H47A 0.9500
C48 C49 1.393(4)
C48 H48A 0.9500
C49 H49A 0.9500
C50 O51 1.422(3)
C50 H50A 0.9900
C50 H50B 0.9900
O51 C52 1.469(3)
C52 C53 1.491(4)
C52 H52A 0.9900
C52 H52B 0.9900
C53 C58 1.389(4)
C53 C54 1.404(4)
C54 C55 1.376(4)
C54 H54A 0.9500
C55 C56 1.392(4)
C55 H55A 0.9500
C56 O59 1.368(3)
C56 C57 1.389(4)
C57 C58 1.391(4)
C57 H57A 0.9500
C58 H58A 0.9500
O59 C60 1.445(4)
C60 C61 1.512(4)
C60 H60A 0.9900
C60 H60B 0.9900
C61 C62 1.519(5)
C61 H61A 0.9900
C61 H61B 0.9900
C62 C63 1.525(4)
C62 H62A 0.9900
C62 H62B 0.9900
C63 C64 1.510(6)
C63 H63A 0.9900
C63 H63B 0.9900
C64 C65 1.535(5)
C64 H64A 0.9900
C64 H64B 0.9900
C65 C66 1.145(5)
C65 H65A 0.9900
C65 H65B 0.9900
C66 C67 1.529(5)
C66 H66A 0.9900
C66 H66B 0.9900
C67 C68 1.504(5)
C67 H67A 0.9900
C67 H67B 0.9900
C68 C69 1.510(4)
C68 H68A 0.9900
C68 H68B 0.9900
C69 O70 1.435(4)
C69 H69A 0.9900
C69 H69B 0.9900
O70 C71 1.376(3)
C71 C76 1.394(4)
C71 C72 1.401(4)
C72 C73 1.372(4)
C72 H72A 0.9500
C73 C74 1.400(4)
C73 H73A 0.9500
C74 C75 1.392(4)
C75 C76 1.400(4)
C75 H75A 0.9500
C76 H76A 0.9500

loop_
_geom_torsion_atom_site_label_1
_geom_torsion_atom_site_label_2
_geom_torsion_atom_site_label_3
_geom_torsion_atom_site_label_4
_geom_torsion
C34 C1 O2 C3 -75.1(3)
C34 C1 O2 Zn1 104.7(2)
N5 Zn1 O2 C3 8.65(17)
Cl1 Zn1 O2 C3 150.02(17)
O11 Zn1 O2 C3 38.2(2)
Cl2 Zn1 O2 C3 -91.47(17)
N5 Zn1 O2 C1 -171.1(2)
Cl1 Zn1 O2 C1 -29.8(2)
O11 Zn1 O2 C1 -141.56(19)
Cl2 Zn1 O2 C1 88.7(2)
C1 O2 C3 C4 173.2(2)
Zn1 O2 C3 C4 -6.6(3)
O2 C3 C4 N5 -1.0(3)
O2 C3 C4 C9 179.3(2)
C9 C4 N5 C6 -0.8(4)
C3 C4 N5 C6 179.5(2)
C9 C4 N5 Zn1 -171.1(2)
C3 C4 N5 Zn1 9.2(3)
Cl1 Zn1 N5 C6 96.69(19)
O11 Zn1 N5 C6 17.88(18)
Cl2 Zn1 N5 C6 -79.63(18)
O2 Zn1 N5 C6 -179.8(2)
Cl1 Zn1 N5 C4 -93.0(2)
O11 Zn1 N5 C4 -171.8(2)
Cl2 Zn1 N5 C4 90.66(19)
O2 Zn1 N5 C4 -9.51(18)
C4 N5 C6 C7 0.0(4)
Zn1 N5 C6 C7 170.5(2)
C4 N5 C6 C10 179.6(2)
Zn1 N5 C6 C10 -9.8(3)
N5 C6 C7 C8 0.6(4)
C10 C6 C7 C8 -179.1(3)
C6 C7 C8 C9 -0.4(4)
C7 C8 C9 C4 -0.4(4)
N5 C4 C9 C8 1.0(4)
C3 C4 C9 C8 -179.3(2)
N5 C6 C10 O11 -11.3(3)
C7 C6 C10 O11 168.4(2)
C6 C10 O11 C12 -167.3(2)
C6 C10 O11 Zn1 25.3(3)
N5 Zn1 O11 C10 -23.87(18)
Cl1 Zn1 O11 C10 -166.13(17)
Cl2 Zn1 O11 C10 76.98(18)
O2 Zn1 O11 C10 -53.4(2)
N5 Zn1 O11 C12 171.3(2)
Cl1 Zn1 O11 C12 29.0(2)
Cl2 Zn1 O11 C12 -87.89(19)
O2 Zn1 O11 C12 141.74(18)
C10 O11 C12 C13 86.5(3)
Zn1 O11 C12 C13 -108.7(2)
O11 C12 C13 C14 90.1(3)
O11 C12 C13 C18 -84.1(3)
C18 C13 C14 C15 2.4(4)
C12 C13 C14 C15 -172.1(2)
C13 C14 C15 C16 3.1(4)
C14 C15 C16 O19 173.6(2)
C14 C15 C16 C17 -6.3(4)
O19 C16 C17 C18 -175.7(2)
C15 C16 C17 C18 4.1(4)
C16 C17 C18 C13 1.5(4)
C14 C13 C18 C17 -4.6(4)
C12 C13 C18 C17 169.7(2)
C15 C16 O19 C20 1.6(4)
C17 C16 O19 C20 -178.5(2)
C16 O19 C20 C21 -73.7(3)
O19 C20 C21 C22 -50.4(3)
C20 C21 C22 C23 -175.3(2)
C21 C22 C23 C24 -179.6(2)
C22 C23 C24 C25 -169.2(2)
C23 C24 C25 C26 -67.9(3)
C24 C25 C26 C27 179.7(2)
C25 C26 C27 C28 169.7(3)
C26 C27 C28 C29 80.6(3)
C27 C28 C29 O30 -62.2(3)
C28 C29 O30 C31 -79.8(3)
C29 O30 C31 C36 -0.8(4)
C29 O30 C31 C32 -179.7(2)
O30 C31 C32 C33 179.2(2)
C36 C31 C32 C33 0.2(4)
C31 C32 C33 C34 0.1(4)
C32 C33 C34 C35 -0.3(4)
C32 C33 C34 C1 179.5(2)
O2 C1 C34 C35 105.8(3)
O2 C1 C34 C33 -74.0(3)
C33 C34 C35 C36 0.0(4)
C1 C34 C35 C36 -179.7(3)
O30 C31 C36 C35 -179.3(3)
C32 C31 C36 C35 -0.5(4)
C34 C35 C36 C31 0.4(4)
C74 C41 O42 C43 76.7(3)
C41 O42 C43 C44 -169.1(2)
O42 C43 C44 N45 167.6(2)
O42 C43 C44 C49 -10.5(4)
C49 C44 N45 C46 1.7(4)
C43 C44 N45 C46 -176.4(2)
C49 C44 N45 Zn41 -177.5(2)
C43 C44 N45 Zn41 4.3(3)
O51 Zn41 N45 C46 5.91(18)
Cl41 Zn41 N45 C46 115.94(18)
Cl42 Zn41 N45 C46 -96.72(19)
O51 Zn41 N45 C44 -174.8(2)
Cl41 Zn41 N45 C44 -64.8(2)
Cl42 Zn41 N45 C44 82.6(2)
C44 N45 C46 C47 -1.6(4)
Zn41 N45 C46 C47 177.7(2)
C44 N45 C46 C50 175.5(2)
Zn41 N45 C46 C50 -5.1(3)
N45 C46 C47 C48 0.2(4)
C50 C46 C47 C48 -176.9(3)
C46 C47 C48 C49 1.2(5)
N45 C44 C49 C48 -0.4(4)
C43 C44 C49 C48 177.5(3)
C47 C48 C49 C44 -1.0(5)
N45 C46 C50 O51 0.2(3)
C47 C46 C50 O51 177.4(3)
C46 C50 O51 C52 -163.1(2)
C46 C50 O51 Zn41 4.9(3)
N45 Zn41 O51 C50 -5.93(18)
Cl41 Zn41 O51 C50 -122.16(17)
Cl42 Zn41 O51 C50 105.18(17)
N45 Zn41 O51 C52 160.5(2)
Cl41 Zn41 O51 C52 44.2(2)
Cl42 Zn41 O51 C52 -88.43(19)
C50 O51 C52 C53 65.2(3)
Zn41 O51 C52 C53 -101.5(2)
O51 C52 C53 C58 -100.4(3)
O51 C52 C53 C54 76.6(3)
C58 C53 C54 C55 1.0(4)
C52 C53 C54 C55 -176.1(2)
C53 C54 C55 C56 -0.3(4)
C54 C55 C56 O59 179.8(3)
C54 C55 C56 C57 -0.6(4)
O59 C56 C57 C58 -179.6(3)
C55 C56 C57 C58 0.8(4)
C54 C53 C58 C57 -0.8(4)
C52 C53 C58 C57 176.3(3)
C56 C57 C58 C53 -0.1(4)
C57 C56 O59 C60 15.4(4)
C55 C56 O59 C60 -165.0(3)
C56 O59 C60 C61 165.1(3)
O59 C60 C61 C62 -51.7(4)
C60 C61 C62 C63 -50.6(4)
C61 C62 C63 C64 -176.6(3)
C62 C63 C64 C65 -61.4(4)
C63 C64 C65 C66 -130.1(10)
C64 C65 C66 C67 179.7(7)
C65 C66 C67 C68 149.0(11)
C66 C67 C68 C69 178.7(4)
C67 C68 C69 O70 -60.0(4)
C68 C69 O70 C71 -68.4(3)
C69 O70 C71 C76 -13.3(4)
C69 O70 C71 C72 168.1(2)
O70 C71 C72 C73 -178.6(2)
C76 C71 C72 C73 2.7(4)
C71 C72 C73 C74 1.6(4)
C72 C73 C74 C75 -4.2(4)
C72 C73 C74 C41 172.3(2)
O42 C41 C74 C75 86.1(3)
O42 C41 C74 C73 -90.3(3)
C73 C74 C75 C76 2.5(4)
C41 C74 C75 C76 -174.0(2)
O70 C71 C76 C75 177.1(2)
C72 C71 C76 C75 -4.4(4)
C74 C75 C76 C71 1.8(4)
